data_1525222
loop_
_publ_author_name
'Schmidt, R.E.'
'Babel, D.'

_publ_section_title
;
 Cs6 Ni5 F16 - eine neue Verbindung im System Cs F/Ni F2 und ihre
 Kristallstruktur
;
_journal_name_full 'Zeitschrift fuer Anorganische und Allgemeine Chemie'
_journal_page_first 187
_journal_page_last 195
_journal_volume 516
_journal_year 1984
_chemical_formula_sum 'Cs6 F6 Ni5'
_chemical_name_systematic 'Cs6 Ni5 F16'
_space_group_IT_number 64
_symmetry_space_group_name_Hall '-C 2ac 2'
_symmetry_space_group_name_H-M 'C m c a'
_cell_angle_alpha 90
_cell_angle_beta 90
_cell_angle_gamma 90
_cell_formula_units_Z 4
_cell_length_a 6.184
_cell_length_b 14.555
_cell_length_c 21.451
_cell_volume 1930.764
_citation_journal_id_ASTM ZAACAB
_cod_data_source_file Schmidt_ZAACAB_1984_27.cif
_cod_data_source_block Cs6F6Ni5
_cod_database_code 1525222

loop_
_symmetry_equiv_pos_as_xyz
x,y,z
-x+1/2,-y,z+1/2
x,-y,-z
-x+1/2,y,-z+1/2
-x,-y,-z
x-1/2,y,-z-1/2
-x,y,z
x-1/2,-y,z-1/2
x+1/2,y+1/2,z
-x+1,-y+1/2,z+1/2
x+1/2,-y+1/2,-z
-x+1,y+1/2,-z+1/2
-x+1/2,-y+1/2,-z
x,y+1/2,-z-1/2
-x+1/2,y+1/2,z
x,-y+1/2,z-1/2

loop_
_atom_site_label
_atom_site_type_symbol
_atom_site_fract_x
_atom_site_fract_y
_atom_site_fract_z
_atom_site_occupancy
_atom_site_U_iso_or_equiv
Cs2 Cs+1 0 0.42619 0.17813 1 0.0
Cs1 Cs+1 0 0.12727 0.16198 1 0.0
Cs3 Cs+1 0 0.14779 0.48039 1 0.0
Ni1 Ni+2 0 0.26168 0.3106 1 0.0
F1 F-1 0.25 0.2658 0.25 1 0.0
Ni2 Ni+2 0 0.37918 0.40815 1 0.0
F3 F-1 0 0.4043 0.3165 1 0.0
Ni3 Ni+2 0 0.5 0.5 1 0.0
F2 F-1 0 0.1289 0.3152 1 0.0
